data_2007033
loop_
_publ_author_name
'Kan Chantrapromma'
'Vatcharee Seechamnanturakit'
'Chaveng Pakawatchai'
'Suchada Chantrapromma'
'Kandasamy Chinnakali'
'Hoong-Kun Fun'

_publ_section_title
;2,3-Dihydro-8-hydroxy-5,7-dimethoxy-2-phenyl-4<i>H</i>-1-benzopyran-4-one and
 3,3,6-Tribromo-2,3-dihydro-8-hydroxy-5,7-dimethoxy-2-phenyl-4<i>H</i>-1-benzopyran-4-one
;
_journal_issue 2
_journal_name_full 'Acta Crystallographica Section C'
_journal_page_first IUC9800001
_journal_paper_doi 10.1107/S0108270198099843
_journal_volume 54
_journal_year 1998
_chemical_formula_moiety 'C17 H13 Br3 O5'
_chemical_formula_sum 'C17 H13 Br3 O5'
_chemical_formula_weight 537.00
_chemical_name_systematic
;
2,3-Dihydro-8-hydroxy-5,7-dimethoxy-3,3,6-tribromo-2-phenyl-4H-1-benzopyran-
4-one
;
_space_group_IT_number 61
_symmetry_cell_setting orthorhombic
_symmetry_space_group_name_Hall '-P 2ac 2ab'
_symmetry_space_group_name_H-M 'P b c a'
_audit_creation_method SHELXL
_cell_angle_alpha 90.00
_cell_angle_beta 90.00
_cell_angle_gamma 90.00
_cell_formula_units_Z 8
_cell_length_a 8.945(3)
_cell_length_b 8.664(2)
_cell_length_c 47.029(9)
_cell_measurement_reflns_used 43
_cell_measurement_temperature 293(2)
_cell_measurement_theta_max 12.544
_cell_measurement_theta_min 5.016
_cell_volume 3644.7(16)
_computing_cell_refinement 'XSCANS (Siemens, 1994)'
_computing_data_collection 'XSCANS (Siemens, 1994)'
_computing_data_reduction 'XSCANS (Siemens, 1994)'
_computing_molecular_graphics 'SHELXTL-PC (Sheldrick, 1990)'
_computing_publication_material
; SHELXL-93 (Sheldrick, 1993)
  PARST (Nardelli, 1995)
;
_computing_structure_refinement 'SHELXL-93 (Sheldrick, 1993)'
_computing_structure_solution 'SHELXTL-PC (Sheldrick, 1990)'
_diffrn_ambient_temperature 293(2)
_diffrn_measurement_device 'Siemens P4 diffractometer'
_diffrn_measurement_method '\q/2\q scans'
_diffrn_radiation_monochromator graphite
_diffrn_radiation_source 'fine-focus sealed tube'
_diffrn_radiation_type MoK\a
_diffrn_radiation_wavelength 0.71073
_diffrn_reflns_av_R_equivalents 0.1650
_diffrn_reflns_av_sigmaI/netI 0.2047
_diffrn_reflns_limit_h_max 11
_diffrn_reflns_limit_h_min -1
_diffrn_reflns_limit_k_max 11
_diffrn_reflns_limit_k_min -1
_diffrn_reflns_limit_l_max 60
_diffrn_reflns_limit_l_min -60
_diffrn_reflns_number 10365
_diffrn_reflns_theta_max 27.51
_diffrn_reflns_theta_min 1.73
_diffrn_standards_decay_% <3
_diffrn_standards_interval_count 97
_diffrn_standards_number 3
_exptl_absorpt_coefficient_mu 6.665
_exptl_absorpt_correction_T_max 1.00
_exptl_absorpt_correction_T_min 0.08
_exptl_absorpt_correction_type 'empirical \y scans(Siemens, 1994)'
_exptl_crystal_colour yellow
_exptl_crystal_density_diffrn 1.957
_exptl_crystal_density_meas ?
_exptl_crystal_description slab
_exptl_crystal_F_000 2080
_exptl_crystal_size_max 0.60
_exptl_crystal_size_mid 0.34
_exptl_crystal_size_min 0.10
_refine_diff_density_max 0.855
_refine_diff_density_min -0.821
_refine_ls_extinction_coef 0.0035(4)
_refine_ls_extinction_method SHELXL
_refine_ls_goodness_of_fit_all 0.833
_refine_ls_goodness_of_fit_obs 1.235
_refine_ls_hydrogen_treatment constr
_refine_ls_matrix_type full
_refine_ls_number_parameters 227
_refine_ls_number_reflns 4195
_refine_ls_number_restraints 0
_refine_ls_restrained_S_all 0.833
_refine_ls_restrained_S_obs 1.235
_refine_ls_R_factor_all 0.2065
_refine_ls_R_factor_obs .0826
_refine_ls_shift/esd_max 0.000
_refine_ls_shift/esd_mean 0.000
_refine_ls_structure_factor_coef Fsqd
_refine_ls_weighting_details 'w=1/[\s^2^(Fo^2^)+(0.1106P)^2^+0.0000P] where P=(Fo^2^+2Fc^2^)/3'
_refine_ls_weighting_scheme calc
_refine_ls_wR_factor_all 0.2357
_refine_ls_wR_factor_obs .1958
_reflns_number_observed 1432
_reflns_number_total 4195
_reflns_observed_criterion >2sigma(I)
_cod_data_source_file qa0028.cif
_cod_data_source_block II
_cod_depositor_comments
;
The following automatic conversions were performed:

'_exptl_crystal_density_meas' value 'not measured' was changed to '?'
- the value is perceived as not measured.

Automatic conversion script
Id: cif_fix_values 3008 2015-01-20 13:52:24Z robertas 

The following automatic conversions were performed:

'_refine_ls_weighting_scheme' value 'calc
w=1/[\s^2^(Fo^2^)+(0.1106P)^2^+0.0000P] where P=(Fo^2^+2Fc^2^)/3' was
changed to 'calc'. New tag '_refine_ls_weighting_details' was
created. The value of the new tag was set to
'w=1/[\s^2^(Fo^2^)+(0.1106P)^2^+0.0000P] where P=(Fo^2^+2Fc^2^)/3'.

Automatic conversion script
Id: cif_fix_values 3143 2015-03-26 13:38:13Z robertas 
;
_cod_original_cell_volume 3644.6(14)
_cod_database_code 2007033

loop_
_symmetry_equiv_pos_as_xyz
'x, y, z'
'-x+1/2, -y, z+1/2'
'-x, y+1/2, -z+1/2'
'x+1/2, -y+1/2, -z'
'-x, -y, -z'
'x-1/2, y, -z-1/2'
'x, -y-1/2, z-1/2'
'-x-1/2, y-1/2, z'

loop_
_atom_site_aniso_label
_atom_site_aniso_U_11
_atom_site_aniso_U_22
_atom_site_aniso_U_33
_atom_site_aniso_U_12
_atom_site_aniso_U_13
_atom_site_aniso_U_23
Br1 .0713(9) .0458(6) .1688(15) .0068(8) -.0125(10) -.0062(7)
Br2 .0897(10) .0227(4) .0968(9) .0010(6) -.0016(8) -.0054(5)
Br3 .141(2) .0490(6) .0962(10) -.0142(8) .0098(10) -.0141(6)
O1 .100(6) .016(2) .084(5) .000(4) .006(5) -.004(3)
C2 .090(10) .018(4) .098(9) .007(6) -.006(8) .000(4)
C3 .047(6) .029(4) .098(8) -.004(5) -.008(7) .000(5)
C4 .057(7) .027(4) .094(9) .008(6) .009(7) .007(5)
C5 .063(8) .028(4) .078(8) -.015(5) .003(6) -.002(5)
C6 .092(10) .035(5) .087(8) -.013(6) .007(8) -.006(5)
C7 .069(8) .019(4) .116(10) -.002(5) .007(8) -.011(5)
C8 .068(8) .022(4) .100(9) .008(6) .014(7) -.004(5)
C9 .047(7) .018(3) .104(9) .001(5) .010(7) -.008(5)
C10 .079(9) .015(4) .103(9) .002(5) -.005(8) -.003(5)
O11 .128(9) .018(3) .102(6) .001(4) .012(6) -.004(3)
O12 .093(7) .025(3) .094(5) -.004(4) .006(5) .005(3)
C13 .101(12) .050(6) .108(10) -.005(8) -.006(10) .019(6)
O14 .070(6) .021(3) .119(7) -.010(4) .010(5) -.015(3)
C15 .113(14) .046(6) .136(12) .018(8) -.001(11) -.020(7)
O16 .105(7) .017(3) .114(6) -.004(4) .003(5) -.002(3)
C17 .122(12) .017(4) .093(9) -.004(7) -.011(9) .000(5)
C18 .120(13) .050(6) .127(13) -.011(8) -.039(11) .012(7)
C19 .20(3) .059(9) .16(2) .002(13) -.084(18) .017(11)
C20 .26(3) .060(9) .097(12) -.073(14) -.051(16) .021(9)
C21 .20(2) .064(7) .092(11) -.072(11) .004(11) -.010(8)
C22 .151(14) .037(5) .059(8) .001(8) -.012(9) .004(5)

loop_
_atom_site_label
_atom_site_fract_x
_atom_site_fract_y
_atom_site_fract_z
_atom_site_U_iso_or_equiv
_atom_site_thermal_displace_type
_atom_site_calc_flag
_atom_site_refinement_flags
_atom_site_occupancy
_atom_site_disorder_group
_atom_site_type_symbol
Br1 .2112(2) .42493(11) .15066(4) .0953(6) Uani d . 1 . Br
Br2 -.0323(2) .67183(9) .16804(3) .0697(5) Uani d . 1 . Br
Br3 .0280(2) .18075(12) .01939(3) .0954(6) Uani d . 1 . Br
O1 -.0751(10) .2154(6) .1449(2) .067(2) Uani d . 1 . O
C2 -.1059(16) .3580(9) .1590(2) .068(4) Uani d . 1 . C
H2A -.2075(16) .3901(9) .1540(2) .082 Uiso calc R 1 . H
C3 .0051(12) .4811(9) .1473(3) .058(3) Uani d . 1 . C
C4 -.0294(12) .5035(10) .1159(3) .059(3) Uani d . 1 . C
C5 -.0128(13) .3435(9) .0708(3) .056(3) Uani d . 1 . C
C6 -.0080(15) .1990(10) .0583(2) .071(4) Uani d . 1 . C
C7 -.0187(14) .0638(9) .0753(3) .068(3) Uani d . 1 . C
C8 -.0503(14) .0744(9) .1031(3) .064(3) Uani d . 1 . C
C9 -.0558(12) .2180(9) .1166(3) .056(3) Uani d . 1 . C
C10 -.0392(14) .3557(8) .1000(3) .066(4) Uani d . 1 . C
O11 -.0440(11) .6290(6) .1052(2) .082(3) Uani d . 1 . O
O12 .0055(10) .4715(7) .0546(2) .071(2) Uani d . 1 . O
C13 -.1268(17) .5386(12) .0437(3) .086(4) Uani d . 1 . C
H13A -.1017(17) .6279(12) .0326(3) .130 Uiso calc R 1 . H
H13B -.1905(17) .5686(12) .0592(3) .130 Uiso calc R 1 . H
H13C -.1779(17) .4650(12) .0319(3) .130 Uiso calc R 1 . H
O14 -.0106(9) -.0800(6) .0628(2) .070(2) Uani d . 1 . O
C15 .1380(18) -.1394(13) .0600(3) .098(5) Uani d . 1 . C
H15A .1346(18) -.2391(13) .0512(3) .147 Uiso calc R 1 . H
H15B .1825(18) -.1484(13) .0785(3) .147 Uiso calc R 1 . H
H15C .1965(18) -.0704(13) .0486(3) .147 Uiso calc R 1 . H
O16 -.0722(10) -.0519(6) .1200(2) .078(3) Uani d . 1 . O
H16A -.0630(10) -.1306(6) .1105(2) .118 Uiso calc R 1 . H
C17 -.1024(19) .3247(9) .1915(3) .077(4) Uani d . 1 . C
C18 -.0007(18) .2204(13) .2021(4) .099(5) Uani d . 1 . C
H18A .0692(18) .1735(13) .1903(4) .119 Uiso calc R 1 . H
C19 -.005(3) .1876(17) .2307(5) .142(9) Uani d . 1 . C
H19A .062(3) .1176(17) .2385(5) .171 Uiso calc R 1 . H
C20 -.105(3) .2549(19) .2471(4) .139(10) Uani d . 1 . C
H20A -.106(3) .2296(19) .2663(4) .167 Uiso calc R 1 . H
C21 -.211(2) .3640(16) .2371(3) .118(7) Uani d . 1 . C
H21A -.279(2) .4114(16) .2495(3) .142 Uiso calc R 1 . H
C22 -.2113(18) .3974(11) .2079(2) .082(4) Uani d . 1 . C
H22A -.2804(18) .4648(11) .1999(2) .099 Uiso calc R 1 . H

loop_
_atom_type_symbol
_atom_type_description
_atom_type_scat_dispersion_real
_atom_type_scat_dispersion_imag
_atom_type_scat_source
C C 0.0033 0.0016 'International Tables Vol C Tables 4.2.6.8 and 6.1.1.4'
H H 0.0000 0.0000 'International Tables Vol C Tables 4.2.6.8 and 6.1.1.4'
O O 0.0106 0.0060 'International Tables Vol C Tables 4.2.6.8 and 6.1.1.4'
Br Br -0.2901 2.4595 'International Tables Vol C Tables 4.2.6.8 and 6.1.1.4'

loop_
_geom_angle_atom_site_label_1
_geom_angle_atom_site_label_2
_geom_angle_atom_site_label_3
_geom_angle
C9 O1 C2 118.2(7)
O1 C2 C17 107.1(7)
O1 C2 C3 107.7(9)
C17 C2 C3 117.5(10)
C4 C3 C2 107.6(9)
C4 C3 Br1 107.9(8)
C2 C3 Br1 114.2(7)
C4 C3 Br2 110.1(6)
C2 C3 Br2 107.1(7)
Br1 C3 Br2 109.9(5)
O11 C4 C10 124.2(11)
O11 C4 C3 122.8(9)
C10 C4 C3 112.9(8)
O12 C5 C6 119.7(10)
O12 C5 C10 120.8(8)
C6 C5 C10 119.5(8)
C5 C6 C7 120.1(10)
C5 C6 Br3 120.0(8)
C7 C6 Br3 119.7(8)
C8 C7 O14 119.4(9)
C8 C7 C6 120.5(8)
O14 C7 C6 119.8(11)
C7 C8 O16 122.9(8)
C7 C8 C9 120.7(9)
O16 C8 C9 116.4(10)
O1 C9 C8 116.0(9)
O1 C9 C10 124.4(8)
C8 C9 C10 119.5(10)
C5 C10 C9 119.2(8)
C5 C10 C4 123.3(8)
C9 C10 C4 116.9(10)
C5 O12 C13 116.1(9)
C7 O14 C15 114.3(9)
C18 C17 C22 123.9(13)
C18 C17 C2 119.5(14)
C22 C17 C2 116.5(11)
C19 C18 C17 118.1(17)
C20 C19 C18 120.(2)
C19 C20 C21 123.8(18)
C22 C21 C20 117.3(17)
C17 C22 C21 116.7(14)

loop_
_geom_bond_atom_site_label_1
_geom_bond_atom_site_label_2
_geom_bond_site_symmetry_2
_geom_bond_distance
_geom_bond_publ_flag
Br1 C3 . 1.914(11) ?
Br2 C3 . 1.947(10) ?
Br3 C6 . 1.863(12) ?
O1 C9 . 1.343(12) yes
O1 C2 . 1.430(10) yes
C2 C17 . 1.553(15) ?
C2 C3 . 1.558(15) yes
C3 C4 . 1.52(2) yes
C4 O11 . 1.206(11) yes
C4 C10 . 1.484(12) yes
C5 O12 . 1.356(11) yes
C5 C6 . 1.384(13) yes
C5 C10 . 1.40(2) yes
C6 C7 . 1.423(14) yes
C7 C8 . 1.34(2) yes
C7 O14 . 1.381(10) yes
C8 O16 . 1.367(11) yes
C8 C9 . 1.396(12) yes
C9 C10 . 1.432(13) yes
O12 C13 . 1.414(15) ?
O14 C15 . 1.43(2) ?
C17 C18 . 1.38(2) ?
C17 C22 . 1.39(2) ?
C18 C19 . 1.38(2) ?
C19 C20 . 1.31(3) ?
C20 C21 . 1.42(3) ?
C21 C22 . 1.41(2) ?

loop_
_geom_hbond_atom_site_label_D
_geom_hbond_atom_site_label_H
_geom_hbond_atom_site_label_A
_geom_hbond_site_symmetry_A
_geom_hbond_distance_DH
_geom_hbond_distance_HA
_geom_hbond_distance_DA
_geom_hbond_angle_DHA
_geom_hbond_publ_flag
O16 H16A O11 1_545 0.819(10) 2.105(8) 2.862(8) 153.7(11) yes
O16 H16A O14 1_555 0.819(10) 2.333(13) 2.757(13) 112.8(8) yes
C2 H2A O16 8_565 0.979(19) 2.587(15) 3.502(16) 155.6(10) yes
C13 H13B O11 1_555 0.96(2) 2.583(17) 3.087(17) 112.9(14) yes

loop_
_geom_torsion_atom_site_label_1
_geom_torsion_atom_site_label_2
_geom_torsion_atom_site_label_3
_geom_torsion_atom_site_label_4
_geom_torsion
_geom_torsion_publ_flag
C9 O1 C2 C17 -172.9(11) ?
C9 O1 C2 C3 -45.6(14) yes
O1 C2 C3 C4 64.2(11) yes
C17 C2 C3 C4 -174.9(9) ?
O1 C2 C3 Br1 -55.6(11) ?
C17 C2 C3 Br1 65.4(11) ?
O1 C2 C3 Br2 -177.5(7) ?
C17 C2 C3 Br2 -56.6(11) ?
C2 C3 C4 O11 131.7(11) ?
Br1 C3 C4 O11 -104.6(11) ?
Br2 C3 C4 O11 15.3(15) ?
C2 C3 C4 C10 -49.6(12) yes
Br1 C3 C4 C10 74.1(10) ?
Br2 C3 C4 C10 -166.1(8) ?
O12 C5 C6 C7 176.5(12) ?
C10 C5 C6 C7 -4.6(19) ?
O12 C5 C6 Br3 1.4(16) ?
C10 C5 C6 Br3 -179.7(10) ?
C5 C6 C7 C8 8.(2) ?
Br3 C6 C7 C8 -177.4(10) ?
C5 C6 C7 O14 -178.6(11) ?
Br3 C6 C7 O14 -3.6(17) ?
O14 C7 C8 O16 1.(2) ?
C6 C7 C8 O16 175.3(11) ?
O14 C7 C8 C9 178.5(11) ?
C6 C7 C8 C9 -8.(2) ?
C2 O1 C9 C8 -170.0(11) ?
C2 O1 C9 C10 10.9(17) yes
C7 C8 C9 O1 -174.3(11) ?
O16 C8 C9 O1 3.1(16) ?
C7 C8 C9 C10 4.9(19) ?
O16 C8 C9 C10 -177.8(11) ?
O12 C5 C10 C9 -179.1(11) ?
C6 C5 C10 C9 2.0(19) ?
O12 C5 C10 C4 -8.3(19) ?
C6 C5 C10 C4 172.8(11) ?
O1 C9 C10 C5 177.1(11) ?
C8 C9 C10 C5 -2.1(18) ?
O1 C9 C10 C4 5.6(18) yes
C8 C9 C10 C4 -173.5(11) ?
O11 C4 C10 C5 24.(2) ?
C3 C4 C10 C5 -154.8(11) ?
O11 C4 C10 C9 -165.2(12) ?
C3 C4 C10 C9 16.2(15) yes
C6 C5 O12 C13 91.9(13) ?
C10 C5 O12 C13 -86.9(13) ?
C8 C7 O14 C15 -97.7(14) ?
C6 C7 O14 C15 88.4(14) ?
O1 C2 C17 C18 36.5(15) ?
C3 C2 C17 C18 -84.8(12) ?
O1 C2 C17 C22 -139.7(11) ?
C3 C2 C17 C22 99.1(13) ?
C22 C17 C18 C19 -1.(2) ?
C2 C17 C18 C19 -176.8(13) ?
C17 C18 C19 C20 0.(3) ?
C18 C19 C20 C21 -1.(3) ?
C19 C20 C21 C22 2.(3) ?
C18 C17 C22 C21 2.1(18) ?
C2 C17 C22 C21 178.2(10) ?
C20 C21 C22 C17 -2.5(19) ?
